data_4114611
loop_
_publ_author_name
'Drexel H. Camacho'
'Shinichi Saito'
'Yoshinori Yamamoto'

_publ_section_title
;
 Synthesis of (E)-1,2-Divinyl-1,2-diethynylethene (DVDEE) via the
 Palladium-Catalyzed Reaction of Conjugated Diynes. A New Building Block
 for Molecular Scaffolding
;
_journal_name_full 'Journal of the American Chemical Society'
_journal_page_first 924
_journal_page_last 925
_journal_paper_doi 10.1021/ja017626p
_journal_volume 124
_journal_year 2002
_chemical_formula_moiety 'C32 H36 '
_chemical_formula_sum 'C32 H36'
_chemical_formula_weight 420.64
_space_group_IT_number 2
_symmetry_cell_setting triclinic
_symmetry_Int_Tables_number 2
_symmetry_space_group_name_Hall '-P 1'
_symmetry_space_group_name_H-M 'P -1'
_cell_angle_alpha 103.877(5)
_cell_angle_beta 104.159(5)
_cell_angle_gamma 109.276(6)
_cell_formula_units_Z 1
_cell_length_a 7.836(3)
_cell_length_b 8.431(4)
_cell_length_c 11.178(5)
_cell_measurement_reflns_used 2852
_cell_measurement_temperature 173.2
_cell_measurement_theta_max 27.5
_cell_measurement_theta_min 3.1
_cell_volume 633.1(5)
_computing_cell_refinement CRYSTALCLEAR
_computing_data_collection CRYSTALCLEAR
_computing_data_reduction 'teXsan Ver. 1.11'
_computing_publication_material 'teXsan Ver. 1.11'
_computing_structure_refinement 'teXsan Ver. 1.10'
_computing_structure_solution SIR92
_diffrn_detector_area_resol_mean 14.62
_diffrn_measured_fraction_theta_full 0.9554
_diffrn_measured_fraction_theta_max 0.9554
_diffrn_measurement_device_type 'Rigaku/MSC Mercury CCD'
_diffrn_measurement_method \w
_diffrn_radiation_type 'Mo K\a'
_diffrn_radiation_wavelength 0.7107
_diffrn_reflns_av_R_equivalents 0.025
_diffrn_reflns_limit_h_max 10
_diffrn_reflns_limit_h_min -10
_diffrn_reflns_limit_k_max 10
_diffrn_reflns_limit_k_min -10
_diffrn_reflns_limit_l_max 13
_diffrn_reflns_limit_l_min -14
_diffrn_reflns_number 5640
_diffrn_reflns_theta_full 27.48
_diffrn_reflns_theta_max 27.48
_exptl_absorpt_coefficient_mu 0.062
_exptl_absorpt_correction_T_max 0.797
_exptl_absorpt_correction_T_min 1.000
_exptl_absorpt_correction_type multi-scan
_exptl_absorpt_process_details '(Jacobson, 1998)'
_exptl_crystal_colour Colorless
_exptl_crystal_density_diffrn 1.103
_exptl_crystal_description plate
_exptl_crystal_size_max 0.400
_exptl_crystal_size_mid 0.200
_exptl_crystal_size_min 0.070
_refine_diff_density_max 0.13
_refine_diff_density_min -0.10
_refine_ls_extinction_method none
_refine_ls_goodness_of_fit_ref 1.317
_refine_ls_hydrogen_treatment noref
_refine_ls_number_parameters 145
_refine_ls_number_reflns 2158
_refine_ls_R_factor_gt 0.0448
_refine_ls_shift/su_max 0.0001
_refine_ls_structure_factor_coef F
_refine_ls_weighting_scheme unit
_refine_ls_wR_factor_ref 0.0463
_reflns_number_gt 2158
_reflns_number_total 2762
_reflns_threshold_expression F^2^>3.0\s(F^2^)
_cod_data_source_file ja017626p_s2.cif
_cod_data_source_block camacho1105f_-100deg
_cod_original_sg_symbol_H-M 'P -1 '
_cod_original_formula_sum 'C32 H36 '
_cod_database_code 4114611

loop_
_symmetry_equiv_pos_as_xyz
x,y,z
-x,-y,-z

loop_
_atom_site_label
_atom_site_type_symbol
_atom_site_fract_x
_atom_site_fract_y
_atom_site_fract_z
_atom_site_U_iso_or_equiv
_atom_site_adp_type
_atom_site_occupancy
_atom_site_calc_flag
C(1) C 0.3195(2) 0.5336(2) 0.6033(1) 0.0316(4) Uani 1.00 d
C(2) C 0.4027(2) 0.4698(2) 0.7084(1) 0.0288(3) Uani 1.00 d
C(3) C 0.4115(2) 0.5255(2) 0.8326(1) 0.0268(3) Uani 1.00 d
C(4) C 0.4990(2) 0.4694(2) 0.9368(1) 0.0253(3) Uani 1.00 d
C(5) C 0.5883(2) 0.3494(2) 0.9024(1) 0.0260(3) Uani 1.00 d
C(6) C 0.6608(2) 0.2525(2) 0.8640(1) 0.0267(3) Uani 1.00 d
C(7) C 0.1595(2) 0.3861(2) 0.4820(1) 0.0275(3) Uani 1.00 d
C(8) C 0.1336(2) 0.4022(2) 0.3586(2) 0.0344(4) Uani 1.00 d
C(9) C -0.0162(2) 0.2712(2) 0.2475(2) 0.0396(4) Uani 1.00 d
C(10) C -0.1438(2) 0.1194(2) 0.2570(2) 0.0366(4) Uani 1.00 d
C(11) C -0.1199(2) 0.1015(2) 0.3788(2) 0.0349(4) Uani 1.00 d
C(12) C 0.0299(2) 0.2336(2) 0.4905(1) 0.0316(4) Uani 1.00 d
C(13) C 0.7558(2) 0.1371(2) 0.8173(1) 0.0262(3) Uani 1.00 d
C(14) C 0.6720(2) 0.0575(2) 0.6661(2) 0.0388(4) Uani 1.00 d
C(15) C 0.9735(2) 0.2528(2) 0.8635(2) 0.0394(4) Uani 1.00 d
C(16) C 0.7180(2) -0.0156(2) 0.8723(2) 0.0385(4) Uani 1.00 d
H(1) H 0.2719 0.6171 0.6442 0.0399 Uiso 1.00 calc
H(2) H 0.4544 0.3816 0.6828 0.0284 Uiso 1.00 calc
H(3) H 0.3525 0.6089 0.8591 0.0253 Uiso 1.00 calc
H(4) H 0.2208 0.5040 0.3510 0.0379 Uiso 1.00 calc
H(5) H -0.0332 0.2859 0.1632 0.0560 Uiso 1.00 calc
H(6) H -0.2503 0.0241 0.1775 0.0494 Uiso 1.00 calc
H(7) H -0.2072 -0.0036 0.3869 0.0526 Uiso 1.00 calc
H(8) H 0.0428 0.2208 0.5801 0.0382 Uiso 1.00 calc
H(9) H 0.6981 0.1555 0.6298 0.0519 Uiso 1.00 calc
H(10) H 0.5251 -0.0219 0.6339 0.0514 Uiso 1.00 calc
H(11) H 0.7390 -0.0116 0.6346 0.0435 Uiso 1.00 calc
H(12) H 0.9994 0.3520 0.8282 0.0524 Uiso 1.00 calc
H(13) H 1.0385 0.1768 0.8337 0.0567 Uiso 1.00 calc
H(14) H 1.0292 0.3047 0.9611 0.0497 Uiso 1.00 calc
H(15) H 0.5796 -0.0867 0.8456 0.0510 Uiso 1.00 calc
H(16) H 0.7806 0.0355 0.9750 0.0698 Uiso 1.00 calc
H(17) H 0.7762 -0.0953 0.8385 0.0534 Uiso 1.00 calc
H(18) H 0.4300 0.5996 0.5746 0.0198 Uiso 1.00 calc

loop_
_atom_site_aniso_label
_atom_site_aniso_U_11
_atom_site_aniso_U_22
_atom_site_aniso_U_33
_atom_site_aniso_U_12
_atom_site_aniso_U_13
_atom_site_aniso_U_23
C(1) 0.0352(8) 0.0282(7) 0.0352(8) 0.0146(6) 0.0157(6) 0.0115(6)
C(2) 0.0268(7) 0.0259(7) 0.0350(8) 0.0125(6) 0.0129(6) 0.0084(6)
C(3) 0.0230(6) 0.0221(6) 0.0346(8) 0.0095(5) 0.0122(6) 0.0061(6)
C(4) 0.0199(6) 0.0211(6) 0.0319(7) 0.0072(5) 0.0104(5) 0.0046(5)
C(5) 0.0232(6) 0.0249(6) 0.0267(7) 0.0085(5) 0.0095(5) 0.0047(5)
C(6) 0.0250(7) 0.0246(6) 0.0274(7) 0.0081(5) 0.0103(6) 0.0056(5)
C(7) 0.0299(7) 0.0290(7) 0.0322(7) 0.0177(6) 0.0160(6) 0.0119(6)
C(8) 0.0390(8) 0.0353(8) 0.0366(8) 0.0161(7) 0.0217(7) 0.0156(7)
C(9) 0.0462(9) 0.0472(9) 0.0304(8) 0.0224(8) 0.0184(7) 0.0126(7)
C(10) 0.0360(8) 0.0367(8) 0.0361(8) 0.0197(7) 0.0113(7) 0.0055(7)
C(11) 0.0309(7) 0.0294(7) 0.0474(9) 0.0146(6) 0.0145(7) 0.0144(7)
C(12) 0.0330(8) 0.0331(7) 0.0372(8) 0.0176(6) 0.0165(6) 0.0166(6)
C(13) 0.0253(7) 0.0239(6) 0.0299(7) 0.0119(5) 0.0121(6) 0.0052(5)
C(14) 0.0451(9) 0.0417(9) 0.0308(8) 0.0214(7) 0.0166(7) 0.0060(7)
C(15) 0.0281(8) 0.0368(8) 0.0489(10) 0.0127(7) 0.0164(7) 0.0056(7)
C(16) 0.0456(9) 0.0312(8) 0.0431(9) 0.0190(7) 0.0173(7) 0.0138(7)

loop_
_atom_type_symbol
_atom_type_description
_atom_type_scat_dispersion_real
_atom_type_scat_dispersion_imag
_atom_type_scat_source
C C 0.003 0.002
;International Tables for Crystallography
(1992, Vol. C, Tables 4.2.6.8 and 6.1.1.1)
;
H H 0.000 0.000
;International Tables for Crystallography
(1992, Vol. C, Table 6.1.1.2)
;

loop_
_geom_angle_atom_site_label_1
_geom_angle_atom_site_label_2
_geom_angle_atom_site_label_3
_geom_angle
_geom_angle_site_symmetry_1
_geom_angle_site_symmetry_3
_geom_angle_publ_flag
C(2) C(1) C(7) 114.6(1) . . yes
C(1) C(2) C(3) 124.8(1) . . yes
C(2) C(3) C(4) 125.2(1) . . yes
C(3) C(4) C(4) 122.2(1) . 2_667 yes
C(3) C(4) C(5) 116.9(1) . . yes
C(4) C(4) C(5) 121.0(2) 2_667 . yes
C(4) C(5) C(6) 174.4(2) . . yes
C(5) C(6) C(13) 178.4(1) . . yes
C(1) C(7) C(8) 120.6(1) . . yes
C(1) C(7) C(12) 121.4(1) . . yes
C(8) C(7) C(12) 118.0(1) . . yes
C(7) C(8) C(9) 121.2(1) . . yes
C(8) C(9) C(10) 120.4(1) . . yes
C(9) C(10) C(11) 119.1(1) . . yes
C(10) C(11) C(12) 120.6(1) . . yes
C(7) C(12) C(11) 120.8(1) . . yes
C(6) C(13) C(14) 109.1(1) . . yes
C(6) C(13) C(15) 108.6(1) . . yes
C(6) C(13) C(16) 109.8(1) . . yes
C(14) C(13) C(15) 109.6(1) . . yes
C(14) C(13) C(16) 109.2(1) . . yes
C(15) C(13) C(16) 110.6(1) . . yes
C(2) C(1) H(1) 106.2 . . no
C(2) C(1) H(18) 107.8 . . no
C(7) C(1) H(1) 110.2 . . no
C(7) C(1) H(18) 108.0 . . no
H(1) C(1) H(18) 110.0 . . no
C(1) C(2) H(2) 116.9 . . no
C(3) C(2) H(2) 118.3 . . no
C(2) C(3) H(3) 119.6 . . no
C(4) C(3) H(3) 115.2 . . no
C(7) C(8) H(4) 119.0 . . no
C(9) C(8) H(4) 119.8 . . no
C(8) C(9) H(5) 120.0 . . no
C(10) C(9) H(5) 119.6 . . no
C(9) C(10) H(6) 120.8 . . no
C(11) C(10) H(6) 120.1 . . no
C(10) C(11) H(7) 120.0 . . no
C(12) C(11) H(7) 119.4 . . no
C(7) C(12) H(8) 119.5 . . no
C(11) C(12) H(8) 119.7 . . no
C(13) C(14) H(9) 109.6 . . no
C(13) C(14) H(10) 110.2 . . no
C(13) C(14) H(11) 109.7 . . no
H(9) C(14) H(10) 111.3 . . no
H(9) C(14) H(11) 105.3 . . no
H(10) C(14) H(11) 110.6 . . no
C(13) C(15) H(12) 111.2 . . no
C(13) C(15) H(13) 109.3 . . no
C(13) C(15) H(14) 110.3 . . no
H(12) C(15) H(13) 109.5 . . no
H(12) C(15) H(14) 108.7 . . no
H(13) C(15) H(14) 107.8 . . no
C(13) C(16) H(15) 110.7 . . no
C(13) C(16) H(16) 110.4 . . no
C(13) C(16) H(17) 109.9 . . no
H(15) C(16) H(16) 109.7 . . no
H(15) C(16) H(17) 108.2 . . no
H(16) C(16) H(17) 107.8 . . no

loop_
_geom_bond_atom_site_label_1
_geom_bond_atom_site_label_2
_geom_bond_distance
_geom_bond_site_symmetry_2
_geom_bond_publ_flag
C(1) C(2) 1.501(2) . yes
C(1) C(7) 1.512(2) . yes
C(2) C(3) 1.332(2) . yes
C(3) C(4) 1.463(2) . yes
C(4) C(4) 1.376(3) 2_667 yes
C(4) C(5) 1.440(2) . yes
C(5) C(6) 1.197(2) . yes
C(6) C(13) 1.482(2) . yes
C(7) C(8) 1.390(2) . yes
C(7) C(12) 1.392(2) . yes
C(8) C(9) 1.383(2) . yes
C(9) C(10) 1.386(2) . yes
C(10) C(11) 1.380(2) . yes
C(11) C(12) 1.390(2) . yes
C(13) C(14) 1.537(2) . yes
C(13) C(15) 1.535(2) . yes
C(13) C(16) 1.529(2) . yes
C(1) H(1) 0.973 . no
C(1) H(18) 1.032 . no
C(2) H(2) 0.976 . no
C(3) H(3) 0.989 . no
C(8) H(4) 0.941 . no
C(9) H(5) 0.962 . no
C(10) H(6) 0.991 . no
C(11) H(7) 0.964 . no
C(12) H(8) 1.017 . no
C(14) H(9) 0.989 . no
C(14) H(10) 1.037 . no
C(14) H(11) 0.965 . no
C(15) H(12) 0.992 . no
C(15) H(13) 0.989 . no
C(15) H(14) 0.992 . no
C(16) H(15) 0.975 . no
C(16) H(16) 1.045 . no
C(16) H(17) 0.983 . no
